data_7012806
loop_
_publ_author_name
'Nichols, Peter J.'
'Raston, Colin L.'

_publ_section_title
;
 Confinement of (S)-serine in tetra-p-sulfonatocalix[4]arene bilayers
;
_journal_issue 14
_journal_name_full 'Dalton Transactions'
_journal_page_first 2923
_journal_paper_doi 10.1039/b301316b
_journal_year 2003
_chemical_formula_sum 'C62 H87 N2 Na5 O53 S8'
_chemical_formula_weight 2079.77
_space_group_IT_number 1
_symmetry_space_group_name_Hall 'P 1'
_symmetry_space_group_name_H-M 'P 1'
_atom_sites_solution_hydrogens geom
_atom_sites_solution_primary direct
_atom_sites_solution_secondary difmap
_audit_creation_method SHELXL-97
_cell_angle_alpha 83.0760(10)
_cell_angle_beta 67.8400(10)
_cell_angle_gamma 89.7120(10)
_cell_formula_units_Z 1
_cell_length_a 11.78340(10)
_cell_length_b 12.3597(2)
_cell_length_c 15.4799(2)
_cell_measurement_temperature 123(2)
_cell_volume 2070.72(5)
_computing_structure_refinement 'SHELXL-97 (Sheldrick, 1997)'
_computing_structure_solution 'SHELXS-97 (Sheldrick, 1990)'
_diffrn_ambient_temperature 123(2)
_diffrn_measured_fraction_theta_full 0.975
_diffrn_measured_fraction_theta_max 0.975
_diffrn_radiation_monochromator graphite
_diffrn_radiation_source 'fine-focus sealed tube'
_diffrn_radiation_type MoK\a
_diffrn_radiation_wavelength 0.71073
_diffrn_reflns_av_R_equivalents 0.0357
_diffrn_reflns_av_sigmaI/netI 0.0836
_diffrn_reflns_limit_h_max 15
_diffrn_reflns_limit_h_min -15
_diffrn_reflns_limit_k_max 16
_diffrn_reflns_limit_k_min -16
_diffrn_reflns_limit_l_max 19
_diffrn_reflns_limit_l_min -20
_diffrn_reflns_number 35201
_diffrn_reflns_theta_full 28.29
_diffrn_reflns_theta_max 28.29
_diffrn_reflns_theta_min 2.44
_exptl_absorpt_coefficient_mu 0.356
_exptl_absorpt_correction_T_max 0.9653
_exptl_absorpt_correction_T_min 0.9486
_exptl_crystal_density_diffrn 1.668
_exptl_crystal_density_method 'not measured'
_exptl_crystal_F_000 1080
_exptl_crystal_size_max 0.15
_exptl_crystal_size_mid 0.15
_exptl_crystal_size_min 0.10
_refine_diff_density_max 1.567
_refine_diff_density_min -1.375
_refine_diff_density_rms 0.109
_refine_ls_abs_structure_details 'Flack H D (1983), Acta Cryst. A39, 876-881'
_refine_ls_abs_structure_Flack 0.01(8)
_refine_ls_extinction_method none
_refine_ls_goodness_of_fit_ref 1.040
_refine_ls_hydrogen_treatment mixed
_refine_ls_matrix_type full
_refine_ls_number_parameters 1171
_refine_ls_number_reflns 18956
_refine_ls_number_restraints 3
_refine_ls_restrained_S_all 1.040
_refine_ls_R_factor_all 0.1020
_refine_ls_R_factor_gt 0.0659
_refine_ls_shift/su_max 0.032
_refine_ls_shift/su_mean 0.003
_refine_ls_structure_factor_coef Fsqd
_refine_ls_weighting_details 'calc w=1/[\s^2^(Fo^2^)+(0.0813P)^2^+3.7475P] where P=(Fo^2^+2Fc^2^)/3'
_refine_ls_weighting_scheme calc
_refine_ls_wR_factor_gt 0.1573
_refine_ls_wR_factor_ref 0.1761
_reflns_number_gt 13634
_reflns_number_total 18956
_reflns_threshold_expression >2sigma(I)
_cod_data_source_file b301316b.txt
_cod_data_source_block compound2
_cod_database_code 7012806

loop_
_symmetry_equiv_pos_as_xyz
'x, y, z'

loop_
_atom_site_label
_atom_site_type_symbol
_atom_site_fract_x
_atom_site_fract_y
_atom_site_fract_z
_atom_site_U_iso_or_equiv
_atom_site_adp_type
_atom_site_occupancy
_atom_site_symmetry_multiplicity
_atom_site_calc_flag
_atom_site_refinement_flags
_atom_site_disorder_assembly
_atom_site_disorder_group
S5 S 0.57422(15) 0.56859(12) 0.56453(11) 0.0210(3) Uani 1 1 d . . .
S7 S 0.15090(13) 1.41958(13) 0.56645(11) 0.0194(3) Uani 1 1 d . . .
S6 S -0.05882(16) 0.81872(15) 0.60597(15) 0.0377(5) Uani 1 1 d . . .
C38 C 0.2356(5) 1.3373(5) 0.4798(4) 0.0161(13) Uani 1 1 d . . .
O31 O 0.4427(4) 1.1763(3) 0.2572(3) 0.0184(9) Uani 1 1 d . . .
Na1 Na 0.5841(2) 0.63159(18) 0.76204(17) 0.0236(5) Uani 1 1 d . . .
O32 O 0.6597(4) 1.1098(4) 0.2531(3) 0.0210(10) Uani 1 1 d . . .
C52 C 0.5705(6) 0.6786(5) 0.4818(4) 0.0158(13) Uani 1 1 d . . .
O29 O 0.5756(4) 0.9096(3) 0.2656(3) 0.0212(10) Uani 1 1 d . . .
O19 O 0.5298(5) 0.4730(4) 0.5399(3) 0.0273(11) Uani 1 1 d . . .
O30 O 0.3635(4) 0.9770(4) 0.2594(3) 0.0218(10) Uani 1 1 d . . .
O24 O 0.0234(4) 1.3834(4) 0.6000(3) 0.0325(12) Uani 1 1 d . . .
O17 O 0.4883(6) 0.5933(4) 0.6570(3) 0.0423(14) Uani 1 1 d . . .
O25 O 0.1762(4) 1.5333(4) 0.5224(3) 0.0314(11) Uani 1 1 d . . .
C51 C 0.6617(5) 0.7623(5) 0.4489(4) 0.0128(12) Uani 1 1 d . . .
H51 H 0.7232 0.7638 0.4745 0.015 Uiso 1 1 calc R . .
C41 C 0.3742(5) 1.2260(5) 0.3348(4) 0.0148(12) Uani 1 1 d . . .
C48 C 0.6707(5) 1.1244(5) 0.3366(4) 0.0126(12) Uani 1 1 d . . .
C43 C 0.6373(5) 1.2247(5) 0.3721(4) 0.0119(12) Uani 1 1 d . . .
C40 C 0.4344(5) 1.2934(5) 0.3698(4) 0.0138(12) Uani 1 1 d . . .
O39 O 0.7884(4) 0.5562(4) 0.7250(3) 0.0236(10) Uani 1 1 d . . .
O21 O -0.0213(5) 0.7352(5) 0.6586(4) 0.0442(14) Uani 1 1 d . . .
C36 C 0.2454(6) 1.2083(5) 0.3730(4) 0.0152(12) Uani 1 1 d . . .
C31 C 0.2702(6) 0.8347(5) 0.3851(5) 0.0184(13) Uani 1 1 d . . .
C50 C 0.6617(5) 0.8448(4) 0.3773(4) 0.0143(12) Uani 1 1 d . . .
O22 O -0.1431(7) 0.7885(8) 0.5716(5) 0.084(3) Uani 1 1 d . . .
C47 C 0.7256(5) 1.0436(5) 0.3774(4) 0.0130(12) Uani 1 1 d . . .
C42 C 0.5743(5) 1.3109(5) 0.3310(4) 0.0150(12) Uani 1 1 d . . .
H42A H 0.6064 1.3116 0.2619 0.018 Uiso 1 1 calc R . .
H42B H 0.5949 1.3831 0.3440 0.018 Uiso 1 1 calc R . .
O18 O 0.6962(6) 0.5653(5) 0.5635(5) 0.061(2) Uani 1 1 d . . .
C49 C 0.7618(5) 0.9362(5) 0.3385(4) 0.0146(12) Uani 1 1 d . . .
H49A H 0.8340 0.9109 0.3520 0.018 Uiso 1 1 calc R . .
H49B H 0.7872 0.9492 0.2693 0.018 Uiso 1 1 calc R . .
C46 C 0.7505(5) 1.0663(5) 0.4541(4) 0.0155(12) Uani 1 1 d . . .
H46 H 0.7894 1.0138 0.4824 0.019 Uiso 1 1 calc R . .
O20 O -0.1020(6) 0.9106(5) 0.6665(5) 0.0563(17) Uani 1 1 d . . .
C32 C 0.2710(6) 0.9414(5) 0.3436(5) 0.0180(13) Uani 1 1 d . . .
C55 C 0.5689(5) 0.8405(5) 0.3422(4) 0.0122(12) Uani 1 1 d . . .
C56 C 0.3700(6) 0.7571(5) 0.3423(4) 0.0164(13) Uani 1 1 d . . .
H56A H 0.4051 0.7766 0.2731 0.020 Uiso 1 1 calc R . .
H56B H 0.3333 0.6820 0.3561 0.020 Uiso 1 1 calc R . .
C44 C 0.6606(5) 1.2426(5) 0.4523(4) 0.0138(12) Uani 1 1 d . . .
H44 H 0.6362 1.3077 0.4800 0.017 Uiso 1 1 calc R . .
C37 C 0.1788(6) 1.2666(5) 0.4442(5) 0.0177(13) Uani 1 1 d . . .
H37 H 0.0919 1.2583 0.4696 0.021 Uiso 1 1 calc R . .
C33 C 0.1773(6) 1.0126(5) 0.3818(4) 0.0179(13) Uani 1 1 d . . .
C35 C 0.1804(6) 1.1276(5) 0.3365(5) 0.0174(13) Uani 1 1 d . . .
H35A H 0.0953 1.1498 0.3492 0.021 Uiso 1 1 calc R . .
H35B H 0.2234 1.1306 0.2675 0.021 Uiso 1 1 calc R . .
C30 C 0.1686(6) 0.7993(5) 0.4683(5) 0.0231(15) Uani 1 1 d . . .
H30 H 0.1651 0.7274 0.4990 0.028 Uiso 1 1 calc R . .
C53 C 0.4752(5) 0.6801(5) 0.4483(4) 0.0142(12) Uani 1 1 d . . .
H53 H 0.4112 0.6251 0.4740 0.017 Uiso 1 1 calc R . .
O40 O 0.4935(5) 0.4740(4) 0.8778(3) 0.0303(11) Uani 1 1 d . . .
C29 C 0.0760(6) 0.8662(6) 0.5049(6) 0.0334(18) Uani 1 1 d . . .
C34 C 0.0778(6) 0.9735(5) 0.4632(5) 0.0267(16) Uani 1 1 d . . .
H34 H 0.0119 1.0191 0.4902 0.032 Uiso 1 1 calc R . .
C39 C 0.3646(5) 1.3502(5) 0.4437(4) 0.0138(12) Uani 1 1 d . . .
H39 H 0.4038 1.3970 0.4694 0.017 Uiso 1 1 calc R . .
O23 O 0.1981(4) 1.4008(4) 0.6427(3) 0.0296(10) Uani 1 1 d . . .
S3 S -0.24000(13) 0.41093(11) 0.96298(10) 0.0135(3) Uani 1 1 d . . .
S4 S -0.05624(14) 1.01912(12) 0.98826(12) 0.0230(4) Uani 1 1 d . . .
S2 S 0.35606(13) 0.15670(12) 0.99537(11) 0.0177(3) Uani 1 1 d . . .
O14 O 0.0665(4) 0.4135(3) 1.2932(3) 0.0188(9) Uani 1 1 d . . .
O15 O -0.1499(4) 0.4832(3) 1.3015(3) 0.0162(9) Uani 1 1 d . . .
O16 O -0.0573(4) 0.6794(3) 1.2906(3) 0.0187(9) Uani 1 1 d . . .
O13 O 0.1558(4) 0.6075(3) 1.2974(3) 0.0171(9) Uani 1 1 d . . .
C14 C -0.0628(5) 0.2819(5) 1.2232(4) 0.0124(12) Uani 1 1 d . . .
H14A H -0.0912 0.2843 1.2918 0.015 Uiso 1 1 calc R . .
H14B H -0.0883 0.2096 1.2137 0.015 Uiso 1 1 calc R . .
C20 C -0.1637(5) 0.4656(5) 1.2197(4) 0.0117(11) Uani 1 1 d . . .
O7 O -0.3694(4) 0.4314(4) 0.9868(3) 0.0211(9) Uani 1 1 d . . .
C8 C 0.2646(5) 0.3801(5) 1.1784(4) 0.0133(12) Uani 1 1 d . . .
C4 C 0.2442(5) 0.6463(4) 1.2123(4) 0.0106(11) Uani 1 1 d . . .
C26 C 0.0401(5) 0.8305(5) 1.1772(4) 0.0149(13) Uani 1 1 d . . .
C13 C 0.1372(5) 0.3643(5) 1.2170(4) 0.0121(12) Uani 1 1 d . . .
C5 C 0.2452(5) 0.7545(5) 1.1703(4) 0.0143(12) Uani 1 1 d . . .
O9 O -0.2111(4) 0.2992(3) 0.9454(3) 0.0212(10) Uani 1 1 d . . .
C27 C -0.0560(5) 0.7517(5) 1.2153(4) 0.0138(12) Uani 1 1 d . . .
O2 O 0.5360(4) 0.8697(3) 0.8998(3) 0.0208(9) Uani 1 1 d . . .
C28 C 0.1425(5) 0.8314(5) 1.2136(4) 0.0150(13) Uani 1 1 d . . .
H28A H 0.1073 0.8109 1.2826 0.018 Uiso 1 1 calc R . .
H28B H 0.1784 0.9066 1.2009 0.018 Uiso 1 1 calc R . .
C3 C 0.3377(5) 0.5761(5) 1.1702(4) 0.0132(12) Uani 1 1 d . . .
C12 C 0.0763(5) 0.2943(5) 1.1806(4) 0.0120(12) Uani 1 1 d . . .
O3 O 0.6596(4) 0.8048(3) 0.9891(3) 0.0196(9) Uani 1 1 d . . .
C19 C -0.2180(5) 0.5496(5) 1.1794(4) 0.0131(12) Uani 1 1 d . . .
C7 C 0.3321(6) 0.4570(5) 1.2135(4) 0.0135(12) Uani 1 1 d . . .
H7A H 0.4168 0.4328 1.1990 0.016 Uiso 1 1 calc R . .
H7B H 0.2910 0.4525 1.2827 0.016 Uiso 1 1 calc R . .
O8 O -0.1595(4) 0.4886(4) 0.8861(3) 0.0230(10) Uani 1 1 d . . .
C21 C -0.2516(5) 0.6577(4) 1.2185(4) 0.0128(12) Uani 1 1 d . . .
H21A H -0.3229 0.6852 1.2048 0.015 Uiso 1 1 calc R . .
H21B H -0.2771 0.6447 1.2878 0.015 Uiso 1 1 calc R . .
C22 C -0.1487(5) 0.7451(5) 1.1792(4) 0.0135(12) Uani 1 1 d . . .
C18 C -0.2419(5) 0.5291(4) 1.1008(4) 0.0104(11) Uani 1 1 d . . .
H18 H -0.2817 0.5817 1.0735 0.012 Uiso 1 1 calc R . .
C23 C -0.1482(6) 0.8274(5) 1.1103(4) 0.0176(13) Uani 1 1 d . . .
H23 H -0.2121 0.8275 1.0870 0.021 Uiso 1 1 calc R . .
C17 C -0.2075(5) 0.4316(5) 1.0621(4) 0.0125(12) Uani 1 1 d . . .
C1 C 0.4379(5) 0.7220(5) 1.0465(4) 0.0126(12) Uani 1 1 d . . .
C11 C 0.1445(6) 0.2365(5) 1.1100(4) 0.0152(12) Uani 1 1 d . . .
H11 H 0.1047 0.1886 1.0857 0.018 Uiso 1 1 calc R . .
C9 C 0.3317(5) 0.3195(4) 1.1052(4) 0.0113(11) Uani 1 1 d . . .
H9 H 0.4186 0.3283 1.0775 0.014 Uiso 1 1 calc R . .
C15 C -0.1258(5) 0.3712(5) 1.1806(4) 0.0137(12) Uani 1 1 d . . .
O1 O 0.6132(4) 0.6872(3) 0.8918(3) 0.0198(9) Uani 1 1 d . . .
C25 C 0.0375(6) 0.9107(5) 1.1069(4) 0.0174(13) Uani 1 1 d . . .
H25 H 0.1007 0.9664 1.0810 0.021 Uiso 1 1 calc R . .
C2 C 0.4335(5) 0.6156(5) 1.0883(4) 0.0132(12) Uani 1 1 d . . .
H2 H 0.4977 0.5691 1.0599 0.016 Uiso 1 1 calc R . .
C16 C -0.1508(5) 0.3527(5) 1.1014(4) 0.0139(12) Uani 1 1 d . . .
H16 H -0.1290 0.2865 1.0750 0.017 Uiso 1 1 calc R . .
C6 C 0.3427(6) 0.7920(5) 1.0866(4) 0.0163(13) Uani 1 1 d . . .
H6 H 0.3448 0.8643 1.0569 0.020 Uiso 1 1 calc R . .
O43 O -0.2880(5) 1.0461(4) 0.8338(3) 0.0279(11) Uani 1 1 d . . .
O41 O 0.6050(4) 0.8236(4) 0.6992(4) 0.0338(12) Uani 1 1 d . . .
S8 S 0.75650(15) 1.18890(13) 0.58733(11) 0.0205(3) Uani 1 1 d . . .
S1 S 0.57062(13) 0.77332(11) 0.94984(10) 0.0153(3) Uani 1 1 d . . .
O49 O -0.4392(4) 1.0079(4) 1.0840(3) 0.0332(12) Uani 1 1 d . . .
O34 O 0.2828(4) 0.5561(4) 0.9585(3) 0.0273(10) Uani 1 1 d . . .
O5 O 0.4824(4) 0.1994(4) 0.9518(4) 0.0283(11) Uani 1 1 d . . .
O26 O 0.7221(4) 1.2992(4) 0.6078(3) 0.0248(10) Uani 1 1 d . . .
O27 O 0.8857(4) 1.1736(4) 0.5609(4) 0.0344(12) Uani 1 1 d . . .
O11 O -0.1761(4) 1.0169(4) 0.9830(4) 0.0302(11) Uani 1 1 d . . .
C59 C 0.0462(6) 0.6162(6) 0.9673(5) 0.0321(16) Uani 1 1 d . . .
H59A H 0.0429 0.5587 1.0188 0.039 Uiso 1 1 calc R . .
H59B H -0.0317 0.6544 0.9876 0.039 Uiso 1 1 calc R . .
O35 O 0.0625(4) 0.5687(4) 0.8847(3) 0.0366(12) Uani 1 1 d . . .
O12 O -0.0288(6) 1.1174(4) 1.0181(5) 0.0461(16) Uani 1 1 d . . .
O33 O 0.3602(3) 0.6879(3) 0.8384(3) 0.0251(9) Uani 1 1 d . . .
C10 C 0.2714(5) 0.2474(4) 1.0737(4) 0.0123(12) Uani 1 1 d . . .
C45 C 0.7195(5) 1.1646(5) 0.4906(4) 0.0147(12) Uani 1 1 d . . .
N2 N 0.4415(7) 1.0678(6) 0.6875(5) 0.0509(18) Uani 1 1 d . . .
O6 O 0.3457(5) 0.0516(4) 1.0550(4) 0.0337(12) Uani 1 1 d . . .
C24 C -0.0578(6) 0.9092(5) 1.0744(4) 0.0164(13) Uani 1 1 d . . .
N1 N 0.1518(5) 0.7897(4) 0.8721(4) 0.0298(12) Uani 1 1 d . . .
C57 C 0.2784(5) 0.6465(4) 0.9075(4) 0.0203(11) Uani 1 1 d . . .
C58 C 0.1540(5) 0.6967(5) 0.9457(4) 0.0248(12) Uani 1 1 d . . .
H58 H 0.1455 0.7275 1.0046 0.030 Uiso 1 1 calc R . .
O4 O 0.2946(4) 0.1461(4) 0.9316(3) 0.0312(11) Uani 1 1 d . . .
O10 O 0.0407(5) 0.9979(5) 0.9011(4) 0.0523(17) Uani 1 1 d . . .
O46 O 0.0069(5) 1.2629(5) 0.7999(4) 0.0509(16) Uani 1 1 d . . .
O28 O 0.6817(5) 1.1072(4) 0.6645(3) 0.0320(12) Uani 1 1 d . . .
O44 O -0.0980(5) 0.7895(7) 0.8611(4) 0.065(2) Uani 1 1 d . . .
O42 O 0.9657(5) 0.5858(5) 0.4749(4) 0.0509(16) Uani 1 1 d . . .
O50 O 0.3349(4) 0.9406(3) 0.8656(3) 0.0256(9) Uani 1 1 d . . .
O51 O 0.1878(5) 0.7253(5) 0.6954(3) 0.0478(13) Uani 1 1 d . . .
O53 O 0.5135(7) 0.3099(5) 0.7744(5) 0.0653(19) Uani 1 1 d . . .
O52 O 0.2675(4) 0.5402(4) 0.7141(3) 0.0346(10) Uani 1 1 d . . .
O38 O 0.3901(4) 0.8542(4) 0.6557(3) 0.0405(12) Uani 1 1 d . . .
C62 C 0.4419(7) 0.9393(7) 0.5794(5) 0.0422(19) Uani 1 1 d . . .
H62A H 0.4151 0.9274 0.5278 0.051 Uiso 1 1 calc R . .
H62B H 0.5325 0.9376 0.5552 0.051 Uiso 1 1 calc R . .
O45 O -0.0045(5) 1.1213(6) 0.6899(4) 0.0590(18) Uani 1 1 d . . .
C61 C 0.4030(6) 1.0480(6) 0.6105(4) 0.0406(18) Uani 1 1 d . . .
H61 H 0.4427 1.1058 0.5561 0.049 Uiso 1 1 calc R . .
O37 O 0.2182(6) 1.0597(8) 0.5958(6) 0.097(3) Uani 1 1 d . . .
C60 C 0.2676(8) 1.0610(10) 0.6474(6) 0.086(4) Uani 1 1 d . . .
O36 O 0.2195(9) 1.0948(14) 0.7265(5) 0.206(8) Uani 1 1 d . . .
Na5 Na -0.3262(2) 1.1410(2) 0.96492(19) 0.0271(6) Uani 1 1 d . . .
Na4 Na 0.1461(2) 1.19492(19) 0.86796(17) 0.0270(5) Uani 1 1 d . . .
C54 C 0.4728(5) 0.7593(5) 0.3792(4) 0.0150(13) Uani 1 1 d . . .
Na2 Na 0.8387(2) 0.4547(2) 0.59337(18) 0.0263(6) Uani 1 1 d . . .
Na3 Na -0.0899(4) 0.9787(5) 0.8035(3) 0.0970(19) Uani 1 1 d . . .
O47 O 0.1890(15) 1.3669(5) 0.8871(11) 0.217(9) Uani 1 1 d . . .
O48 O 0.3395(17) 1.2646(10) 0.7140(13) 0.219(9) Uani 1 1 d . . .

loop_
_atom_site_aniso_label
_atom_site_aniso_U_11
_atom_site_aniso_U_22
_atom_site_aniso_U_33
_atom_site_aniso_U_23
_atom_site_aniso_U_13
_atom_site_aniso_U_12
S5 0.0264(9) 0.0136(7) 0.0311(9) 0.0014(7) -0.0214(7) 0.0004(6)
S7 0.0123(7) 0.0273(8) 0.0188(7) -0.0020(6) -0.0064(6) 0.0017(6)
S6 0.0149(9) 0.0284(10) 0.0559(13) 0.0143(9) -0.0037(8) -0.0001(7)
C38 0.010(3) 0.025(3) 0.012(3) 0.006(2) -0.004(2) -0.001(2)
O31 0.020(2) 0.015(2) 0.017(2) -0.0005(17) -0.0041(18) 0.0041(18)
Na1 0.0323(14) 0.0186(11) 0.0281(13) -0.0040(9) -0.0202(11) -0.0026(10)
O32 0.018(2) 0.029(2) 0.019(2) -0.0039(19) -0.0090(18) 0.0003(19)
C52 0.017(3) 0.019(3) 0.015(3) -0.007(2) -0.009(2) 0.001(3)
O29 0.027(3) 0.022(2) 0.015(2) 0.0009(18) -0.0106(18) 0.0016(19)
O19 0.036(3) 0.018(2) 0.034(3) -0.001(2) -0.022(2) -0.004(2)
O30 0.027(3) 0.025(2) 0.017(2) -0.0014(18) -0.0131(19) 0.0005(19)
O24 0.015(2) 0.050(3) 0.029(3) -0.014(2) -0.001(2) -0.002(2)
O17 0.082(4) 0.030(3) 0.015(2) -0.005(2) -0.019(2) 0.017(3)
O25 0.036(3) 0.019(2) 0.034(3) -0.0015(19) -0.007(2) 0.0064(19)
C51 0.013(3) 0.014(3) 0.013(3) -0.003(2) -0.007(2) 0.000(2)
C41 0.013(3) 0.009(3) 0.023(3) -0.001(2) -0.009(2) 0.005(2)
C48 0.010(3) 0.013(3) 0.017(3) -0.002(2) -0.008(2) -0.004(2)
C43 0.006(3) 0.013(3) 0.017(3) -0.003(2) -0.005(2) -0.002(2)
C40 0.015(3) 0.012(3) 0.015(3) 0.003(2) -0.008(2) -0.001(2)
O39 0.026(2) 0.022(2) 0.026(2) -0.0028(18) -0.0130(19) 0.0009(18)
O21 0.021(3) 0.066(4) 0.032(3) 0.006(3) 0.001(2) 0.000(2)
C36 0.019(3) 0.010(3) 0.021(3) 0.001(2) -0.014(3) -0.001(2)
C31 0.013(3) 0.015(3) 0.033(4) 0.002(3) -0.017(3) -0.006(2)
C50 0.013(3) 0.009(3) 0.026(3) -0.011(2) -0.012(2) 0.008(2)
O22 0.052(4) 0.149(7) 0.041(4) 0.022(4) -0.017(3) -0.042(5)
C47 0.009(3) 0.013(3) 0.015(3) -0.004(2) -0.002(2) 0.003(2)
C42 0.013(3) 0.012(3) 0.018(3) 0.002(2) -0.004(2) -0.002(2)
O18 0.042(4) 0.046(3) 0.114(6) 0.035(4) -0.063(4) -0.018(3)
C49 0.013(3) 0.017(3) 0.016(3) -0.005(2) -0.007(2) 0.000(2)
C46 0.008(3) 0.015(3) 0.020(3) 0.003(2) -0.003(2) 0.000(2)
O20 0.061(4) 0.038(3) 0.058(4) -0.005(3) -0.010(3) 0.009(3)
C32 0.015(3) 0.018(3) 0.026(3) 0.001(3) -0.015(3) -0.001(2)
C55 0.014(3) 0.011(3) 0.016(3) -0.003(2) -0.011(2) 0.001(2)
C56 0.013(3) 0.024(3) 0.017(3) -0.004(3) -0.010(2) -0.001(3)
C44 0.011(3) 0.017(3) 0.018(3) -0.010(2) -0.008(2) 0.003(2)
C37 0.010(3) 0.014(3) 0.029(3) 0.007(2) -0.011(3) -0.004(2)
C33 0.016(3) 0.018(3) 0.025(3) 0.004(3) -0.015(3) -0.002(3)
C35 0.010(3) 0.015(3) 0.033(4) 0.003(3) -0.016(3) -0.003(2)
C30 0.012(3) 0.015(3) 0.042(4) 0.011(3) -0.014(3) 0.002(2)
C53 0.013(3) 0.011(3) 0.020(3) -0.003(2) -0.008(2) -0.004(2)
O40 0.030(3) 0.037(3) 0.034(3) -0.008(2) -0.022(2) 0.001(2)
C29 0.013(3) 0.026(4) 0.053(5) 0.008(3) -0.006(3) 0.001(3)
C34 0.017(3) 0.018(3) 0.039(4) 0.008(3) -0.008(3) -0.001(3)
C39 0.007(3) 0.019(3) 0.015(3) 0.001(2) -0.005(2) -0.001(2)
O23 0.033(2) 0.041(3) 0.020(2) -0.0069(19) -0.0150(18) 0.003(2)
S3 0.0108(7) 0.0150(7) 0.0166(7) -0.0047(5) -0.0064(5) 0.0039(5)
S4 0.0179(8) 0.0148(8) 0.0410(10) 0.0054(7) -0.0190(7) -0.0021(6)
S2 0.0147(7) 0.0196(7) 0.0237(8) -0.0113(6) -0.0104(6) 0.0046(6)
O14 0.018(2) 0.023(2) 0.019(2) -0.0079(18) -0.0096(18) 0.0049(18)
O15 0.021(2) 0.018(2) 0.011(2) -0.0034(17) -0.0063(17) 0.0012(17)
O16 0.021(2) 0.021(2) 0.020(2) -0.0007(18) -0.0144(18) 0.0060(18)
O13 0.013(2) 0.023(2) 0.015(2) -0.0053(17) -0.0039(16) -0.0022(17)
C14 0.010(3) 0.011(3) 0.014(3) 0.003(2) -0.003(2) 0.001(2)
C20 0.007(3) 0.011(3) 0.013(3) -0.001(2) 0.000(2) -0.002(2)
O7 0.016(2) 0.026(2) 0.026(2) -0.0067(18) -0.0128(18) 0.0061(17)
C8 0.017(3) 0.012(3) 0.016(3) 0.003(2) -0.013(2) 0.000(2)
C4 0.014(3) 0.013(3) 0.012(3) -0.009(2) -0.011(2) 0.004(2)
C26 0.016(3) 0.012(3) 0.018(3) 0.002(2) -0.010(2) 0.003(2)
C13 0.018(3) 0.014(3) 0.005(3) 0.003(2) -0.006(2) 0.002(2)
C5 0.014(3) 0.016(3) 0.020(3) -0.010(2) -0.013(2) 0.009(2)
O9 0.022(2) 0.017(2) 0.031(3) -0.0126(19) -0.014(2) 0.0097(18)
C27 0.016(3) 0.013(3) 0.013(3) -0.008(2) -0.004(2) 0.009(2)
O2 0.021(2) 0.0103(19) 0.033(2) 0.0014(17) -0.0141(19) 0.0020(16)
C28 0.015(3) 0.009(3) 0.027(3) -0.007(3) -0.013(3) 0.003(2)
C3 0.011(3) 0.016(3) 0.018(3) -0.008(2) -0.010(2) 0.001(2)
C12 0.010(3) 0.014(3) 0.013(3) 0.003(2) -0.006(2) 0.000(2)
O3 0.014(2) 0.019(2) 0.034(2) -0.0041(18) -0.0180(18) 0.0010(16)
C19 0.008(3) 0.013(3) 0.016(3) 0.002(2) -0.003(2) -0.001(2)
C7 0.016(3) 0.011(3) 0.015(3) -0.004(2) -0.008(2) 0.007(2)
O8 0.021(2) 0.029(2) 0.020(2) 0.0065(19) -0.0123(18) -0.0073(19)
C21 0.014(3) 0.007(3) 0.018(3) -0.004(2) -0.006(2) 0.005(2)
C22 0.013(3) 0.016(3) 0.013(3) -0.007(2) -0.004(2) -0.001(2)
C18 0.017(3) 0.004(2) 0.012(3) -0.001(2) -0.007(2) 0.000(2)
C23 0.017(3) 0.012(3) 0.028(3) -0.008(3) -0.013(3) 0.011(2)
C17 0.009(3) 0.018(3) 0.013(3) -0.001(2) -0.007(2) -0.002(2)
C1 0.012(3) 0.013(3) 0.016(3) -0.002(2) -0.009(2) -0.002(2)
C11 0.018(3) 0.008(3) 0.027(3) 0.000(2) -0.017(3) -0.003(2)
C9 0.011(3) 0.015(3) 0.009(3) 0.001(2) -0.005(2) 0.004(2)
C15 0.007(3) 0.016(3) 0.015(3) 0.005(2) -0.002(2) -0.004(2)
O1 0.019(2) 0.023(2) 0.016(2) -0.0054(18) -0.0045(17) 0.0057(18)
C25 0.016(3) 0.018(3) 0.021(3) -0.005(3) -0.010(3) 0.008(3)
C2 0.010(3) 0.015(3) 0.020(3) -0.010(2) -0.010(2) 0.007(2)
C16 0.008(3) 0.010(3) 0.018(3) 0.001(2) -0.001(2) -0.001(2)
C6 0.019(3) 0.015(3) 0.020(3) -0.006(2) -0.012(2) -0.003(2)
O43 0.037(3) 0.030(3) 0.020(2) -0.0037(19) -0.015(2) 0.012(2)
O41 0.025(3) 0.035(3) 0.039(3) 0.012(2) -0.015(2) -0.0013(19)
S8 0.0261(9) 0.0189(7) 0.0257(8) -0.0060(6) -0.0194(7) 0.0039(6)
S1 0.0147(7) 0.0157(7) 0.0168(7) -0.0007(6) -0.0079(6) 0.0027(6)
O49 0.020(2) 0.055(3) 0.023(2) 0.005(2) -0.0093(19) 0.007(2)
O34 0.028(2) 0.024(2) 0.032(3) 0.0068(18) -0.017(2) -0.0059(18)
O5 0.019(2) 0.025(2) 0.041(3) -0.018(2) -0.008(2) 0.0034(19)
O26 0.037(3) 0.021(2) 0.025(2) -0.0061(19) -0.021(2) 0.003(2)
O27 0.022(3) 0.046(3) 0.050(3) -0.026(2) -0.025(2) 0.014(2)
O11 0.027(3) 0.019(2) 0.053(3) 0.011(2) -0.028(2) -0.0004(19)
C59 0.012(3) 0.046(4) 0.030(3) 0.003(3) -0.002(2) -0.011(3)
O35 0.028(2) 0.060(3) 0.020(2) -0.004(2) -0.0075(18) -0.012(2)
O12 0.060(4) 0.015(2) 0.086(4) 0.002(3) -0.056(3) -0.002(2)
O33 0.0182(19) 0.031(2) 0.022(2) -0.0027(17) -0.0023(16) 0.0007(17)
C10 0.014(3) 0.008(3) 0.018(3) -0.003(2) -0.009(2) 0.006(2)
C45 0.013(3) 0.015(3) 0.017(3) -0.001(2) -0.008(2) -0.003(2)
N2 0.059(4) 0.056(4) 0.037(3) -0.013(3) -0.015(3) 0.023(3)
O6 0.031(3) 0.030(3) 0.042(3) -0.006(2) -0.014(2) 0.008(2)
C24 0.013(3) 0.014(3) 0.025(3) 0.003(2) -0.012(3) 0.002(2)
N1 0.022(3) 0.036(3) 0.026(3) 0.009(2) -0.006(2) 0.001(2)
C57 0.022(3) 0.020(3) 0.025(3) -0.007(2) -0.013(2) -0.003(2)
C58 0.017(3) 0.032(3) 0.023(3) -0.007(2) -0.005(2) -0.005(2)
O4 0.033(3) 0.040(3) 0.034(2) -0.022(2) -0.022(2) 0.013(2)
O10 0.043(3) 0.052(4) 0.044(3) 0.025(3) -0.005(3) 0.020(3)
O46 0.041(3) 0.077(4) 0.027(3) -0.004(3) -0.006(2) 0.036(3)
O28 0.058(4) 0.024(3) 0.023(3) 0.001(2) -0.026(2) -0.003(2)
O44 0.022(3) 0.140(6) 0.045(3) -0.038(4) -0.017(3) 0.019(3)
O42 0.038(3) 0.061(4) 0.044(3) 0.022(3) -0.013(3) -0.008(3)
O50 0.036(2) 0.023(2) 0.026(2) -0.0126(17) -0.0180(17) 0.0089(18)
O51 0.043(3) 0.072(4) 0.027(2) -0.002(2) -0.013(2) -0.018(3)
O53 0.073(5) 0.041(3) 0.062(4) -0.003(3) -0.005(3) -0.001(3)
O52 0.038(3) 0.041(3) 0.036(2) -0.023(2) -0.022(2) 0.014(2)
O38 0.033(3) 0.047(3) 0.039(3) -0.003(2) -0.012(2) -0.001(2)
C62 0.024(4) 0.064(5) 0.029(4) -0.004(4) -0.001(3) 0.001(4)
O45 0.032(3) 0.082(5) 0.051(4) 0.012(3) -0.009(3) 0.009(3)
C61 0.028(3) 0.064(5) 0.019(3) 0.012(3) -0.002(2) 0.012(3)
O37 0.032(4) 0.180(9) 0.070(5) 0.027(5) -0.021(3) 0.019(4)
C60 0.040(5) 0.153(10) 0.033(5) 0.042(6) 0.008(4) 0.052(6)
O36 0.114(7) 0.43(2) 0.032(4) 0.014(7) 0.001(4) 0.175(11)
Na5 0.0217(14) 0.0257(14) 0.0344(15) -0.0055(11) -0.0104(11) 0.0003(11)
Na4 0.0231(12) 0.0255(12) 0.0370(13) -0.0007(10) -0.0177(10) 0.0024(9)
C54 0.013(3) 0.011(3) 0.027(3) -0.014(3) -0.012(3) 0.009(2)
Na2 0.0215(14) 0.0376(15) 0.0218(13) -0.0041(11) -0.0105(11) 0.0008(12)
Na3 0.087(3) 0.162(4) 0.0355(19) 0.005(2) -0.0224(19) 0.085(3)
O47 0.43(2) 0.019(3) 0.410(19) -0.013(6) -0.393(19) 0.011(6)
O48 0.34(2) 0.130(10) 0.35(2) -0.142(12) -0.289(18) 0.151(12)

loop_
_atom_type_symbol
_atom_type_description
_atom_type_scat_dispersion_real
_atom_type_scat_dispersion_imag
_atom_type_scat_source
C C 0.0033 0.0016 'International Tables Vol C Tables 4.2.6.8 and 6.1.1.4'
H H 0.0000 0.0000 'International Tables Vol C Tables 4.2.6.8 and 6.1.1.4'
N N 0.0061 0.0033 'International Tables Vol C Tables 4.2.6.8 and 6.1.1.4'
O O 0.0106 0.0060 'International Tables Vol C Tables 4.2.6.8 and 6.1.1.4'
Na Na 0.0362 0.0249 'International Tables Vol C Tables 4.2.6.8 and 6.1.1.4'
S S 0.1246 0.1234 'International Tables Vol C Tables 4.2.6.8 and 6.1.1.4'

loop_
_geom_angle_atom_site_label_1
_geom_angle_atom_site_label_2
_geom_angle_atom_site_label_3
_geom_angle
_geom_angle_site_symmetry_1
_geom_angle_site_symmetry_3
_geom_angle_publ_flag
O18 S5 O19 116.0(4) . . ?
O18 S5 O17 109.7(4) . . ?
O19 S5 O17 110.0(3) . . ?
O18 S5 C52 107.9(3) . . ?
O19 S5 C52 106.4(3) . . ?
O17 S5 C52 106.2(3) . . ?
O24 S7 O25 114.3(3) . . ?
O24 S7 O23 110.8(3) . . ?
O25 S7 O23 110.3(3) . . ?
O24 S7 C38 107.5(3) . . ?
O25 S7 C38 107.1(3) . . ?
O23 S7 C38 106.4(3) . . ?
O22 S6 O21 116.1(5) . . ?
O22 S6 O20 112.3(5) . . ?
O21 S6 O20 107.2(4) . . ?
O22 S6 C29 105.9(4) . . ?
O21 S6 C29 106.2(3) . . ?
O20 S6 C29 108.9(4) . . ?
C37 C38 C39 120.2(6) . . ?
C37 C38 S7 122.0(5) . . ?
C39 C38 S7 117.7(5) . . ?
O1 Na1 O17 161.2(2) . . ?
O1 Na1 O40 80.00(17) . . ?
O17 Na1 O40 95.95(18) . . ?
O1 Na1 O41 86.73(18) . . ?
O17 Na1 O41 89.82(19) . . ?
O40 Na1 O41 155.0(2) . . ?
O1 Na1 O39 84.87(17) . . ?
O17 Na1 O39 113.7(2) . . ?
O40 Na1 O39 90.10(17) . . ?
O41 Na1 O39 109.78(18) . . ?
O1 Na1 O33 86.59(16) . . ?
O17 Na1 O33 74.57(18) . . ?
O40 Na1 O33 78.83(17) . . ?
O41 Na1 O33 79.38(17) . . ?
O39 Na1 O33 167.05(17) . . ?
C51 C52 C53 120.3(6) . . ?
C51 C52 S5 120.9(5) . . ?
C53 C52 S5 118.8(5) . . ?
S7 O24 Na2 137.0(3) . 1_465 ?
S5 O17 Na1 114.4(4) . . ?
S5 O17 O1 123.6(3) . . ?
Na1 O17 O1 9.32(10) . . ?
C52 C51 C50 119.6(5) . . ?
C40 C41 O31 118.4(5) . . ?
C40 C41 C36 122.8(6) . . ?
O31 C41 C36 118.7(5) . . ?
O32 C48 C47 118.5(5) . . ?
O32 C48 C43 118.4(5) . . ?
C47 C48 C43 122.8(5) . . ?
C48 C43 C44 117.7(5) . . ?
C48 C43 C42 123.4(5) . . ?
C44 C43 C42 118.9(5) . . ?
C41 C40 C39 118.5(6) . . ?
C41 C40 C42 123.4(5) . . ?
C39 C40 C42 118.1(5) . . ?
Na2 O39 Na1 110.6(2) . . ?
S6 O21 O8 142.0(3) . . ?
C37 C36 C41 117.5(5) . . ?
C37 C36 C35 120.5(5) . . ?
C41 C36 C35 122.0(5) . . ?
C32 C31 C30 116.9(6) . . ?
C32 C31 C56 122.6(6) . . ?
C30 C31 C56 120.4(5) . . ?
C55 C50 C51 118.4(5) . . ?
C55 C50 C49 120.8(5) . . ?
C51 C50 C49 120.7(5) . . ?
C46 C47 C48 117.5(5) . . ?
C46 C47 C49 120.0(5) . . ?
C48 C47 C49 122.5(5) . . ?
C43 C42 C40 113.5(5) . . ?
S5 O18 Na2 144.7(4) . . ?
C47 C49 C50 115.3(5) . . ?
C47 C46 C45 121.2(6) . . ?
S6 O20 Na3 141.7(4) . . ?
O30 C32 C31 119.0(6) . . ?
O30 C32 C33 118.1(5) . . ?
C31 C32 C33 122.8(6) . . ?
O29 C55 C50 119.6(5) . . ?
O29 C55 C54 118.3(5) . . ?
C50 C55 C54 121.9(5) . . ?
C31 C56 C54 112.8(5) . . ?
C45 C44 C43 119.7(5) . . ?
C36 C37 C38 121.5(6) . . ?
C34 C33 C32 118.2(6) . . ?
C34 C33 C35 119.8(6) . . ?
C32 C33 C35 122.0(6) . . ?
C33 C35 C36 112.1(5) . . ?
C29 C30 C31 121.1(6) . . ?
C54 C53 C52 121.1(6) . . ?
C30 C29 C34 121.7(6) . . ?
C30 C29 S6 121.3(5) . . ?
C34 C29 S6 116.9(5) . . ?
C33 C34 C29 119.3(6) . . ?
C40 C39 C38 119.4(6) . . ?
O9 S3 O7 113.0(3) . . ?
O9 S3 O8 111.3(3) . . ?
O7 S3 O8 112.9(3) . . ?
O9 S3 C17 107.0(3) . . ?
O7 S3 C17 106.4(3) . . ?
O8 S3 C17 105.8(3) . . ?
O12 S4 O11 112.9(3) . . ?
O12 S4 O10 111.0(4) . . ?
O11 S4 O10 112.5(4) . . ?
O12 S4 C24 107.4(3) . . ?
O11 S4 C24 106.7(3) . . ?
O10 S4 C24 105.9(3) . . ?
O4 S2 O5 115.6(3) . . ?
O4 S2 O6 109.5(3) . . ?
O5 S2 O6 111.5(3) . . ?
O4 S2 C10 106.8(3) . . ?
O5 S2 C10 107.8(3) . . ?
O6 S2 C10 105.0(3) . . ?
C12 C14 C15 113.2(4) . . ?
C15 C20 O15 120.7(5) . . ?
C15 C20 C19 122.9(6) . . ?
O15 C20 C19 116.4(5) . . ?
C13 C8 C9 117.9(5) . . ?
C13 C8 C7 122.6(5) . . ?
C9 C8 C7 119.6(5) . . ?
O13 C4 C3 117.5(5) . . ?
O13 C4 C5 121.3(5) . . ?
C3 C4 C5 121.1(5) . . ?
C25 C26 C27 118.4(6) . . ?
C25 C26 C28 120.6(5) . . ?
C27 C26 C28 121.0(5) . . ?
O14 C13 C8 121.2(5) . . ?
O14 C13 C12 117.5(5) . . ?
C8 C13 C12 121.2(5) . . ?
C6 C5 C4 118.8(5) . . ?
C6 C5 C28 119.2(5) . . ?
C4 C5 C28 122.0(5) . . ?
S3 O9 Na5 134.5(3) . 1_545 ?
O16 C27 C26 117.3(5) . . ?
O16 C27 C22 120.5(5) . . ?
C26 C27 C22 122.2(6) . . ?
C26 C28 C5 114.3(5) . . ?
C2 C3 C4 118.8(5) . . ?
C2 C3 C7 120.5(5) . . ?
C4 C3 C7 120.7(5) . . ?
C11 C12 C13 119.1(5) . . ?
C11 C12 C14 121.5(5) . . ?
C13 C12 C14 119.4(5) . . ?
C18 C19 C20 117.0(5) . . ?
C18 C19 C21 119.9(5) . . ?
C20 C19 C21 123.1(5) . . ?
C8 C7 C3 113.5(5) . . ?
S3 O8 O21 163.9(3) . . ?
C22 C21 C19 114.2(5) . . ?
C23 C22 C27 117.0(6) . . ?
C23 C22 C21 120.2(5) . . ?
C27 C22 C21 122.6(5) . . ?
C19 C18 C17 120.5(5) . . ?
C24 C23 C22 121.8(6) . . ?
C16 C17 C18 120.9(5) . . ?
C16 C17 S3 120.8(5) . . ?
C18 C17 S3 118.3(4) . . ?
C2 C1 C6 120.4(5) . . ?
C2 C1 S1 119.3(4) . . ?
C6 C1 S1 120.0(4) . . ?
C12 C11 C10 120.4(5) . . ?
C10 C9 C8 120.2(5) . . ?
C20 C15 C16 118.7(5) . . ?
C20 C15 C14 122.5(5) . . ?
C16 C15 C14 118.7(5) . . ?
S1 O1 Na1 136.1(3) . . ?
S1 O1 O17 128.3(2) . . ?
Na1 O1 O17 9.52(11) . . ?
C26 C25 C24 120.0(6) . . ?
C3 C2 C1 121.2(5) . . ?
C17 C16 C15 119.7(6) . . ?
C5 C6 C1 119.6(5) . . ?
Na5 O43 Na3 104.1(2) . . ?
O27 S8 O26 113.2(3) . . ?
O27 S8 O28 112.4(3) . . ?
O26 S8 O28 111.3(3) . . ?
O27 S8 C45 106.9(3) . . ?
O26 S8 C45 107.8(3) . . ?
O28 S8 C45 104.7(3) . . ?
O1 S1 O3 112.2(3) . . ?
O1 S1 O2 112.3(3) . . ?
O3 S1 O2 110.9(2) . . ?
O1 S1 C1 107.4(3) . . ?
O3 S1 C1 106.3(3) . . ?
O2 S1 C1 107.5(3) . . ?
S2 O5 Na5 133.8(3) . 1_645 ?
S8 O26 Na2 131.6(3) . 1_565 ?
S4 O11 Na5 139.7(3) . . ?
S4 O11 Na3 94.0(3) . . ?
Na5 O11 Na3 94.31(18) . . ?
O35 C59 C58 108.4(5) . . ?
S4 O12 Na4 98.9(3) . . ?
C57 O33 Na1 129.8(4) . . ?
C9 C10 C11 121.0(5) . . ?
C9 C10 S2 119.9(4) . . ?
C11 C10 S2 118.7(4) . . ?
C44 C45 C46 121.0(6) . . ?
C44 C45 S8 120.3(5) . . ?
C46 C45 S8 118.7(5) . . ?
C23 C24 C25 120.3(6) . . ?
C23 C24 S4 123.3(5) . . ?
C25 C24 S4 116.3(5) . . ?
O33 C57 O34 125.9(5) . . ?
O33 C57 C58 122.1(5) . . ?
O34 C57 C58 112.0(5) . . ?
C57 C58 N1 107.3(4) . . ?
C57 C58 C59 113.6(5) . . ?
N1 C58 C59 109.4(5) . . ?
S2 O4 Na4 152.7(3) . 1_545 ?
S4 O10 Na3 98.6(3) . . ?
S4 O10 Na4 93.8(3) . . ?
Na3 O10 Na4 112.4(2) . . ?
O38 C62 C61 110.7(5) . . ?
N2 C61 C60 105.4(7) . . ?
N2 C61 C62 110.7(6) . . ?
C60 C61 C62 114.5(8) . . ?
O37 C60 O36 123.2(9) . . ?
O37 C60 C61 117.9(8) . . ?
O36 C60 C61 117.3(11) . . ?
C60 O36 Na4 169.2(13) . . ?
O49 Na5 O9 139.0(2) . 1_565 ?
O49 Na5 O43 99.8(2) . . ?
O9 Na5 O43 118.5(2) 1_565 . ?
O49 Na5 O11 75.71(18) . . ?
O9 Na5 O11 96.34(18) 1_565 . ?
O43 Na5 O11 79.45(19) . . ?
O49 Na5 O5 88.05(19) . 1_465 ?
O9 Na5 O5 105.72(18) 1_565 1_465 ?
O43 Na5 O5 88.89(19) . 1_465 ?
O11 Na5 O5 157.9(2) . 1_465 ?
O47 Na4 O4 84.4(2) . 1_565 ?
O47 Na4 O46 89.9(3) . . ?
O4 Na4 O46 173.9(2) 1_565 . ?
O47 Na4 O36 131.5(6) . . ?
O4 Na4 O36 100.0(2) 1_565 . ?
O46 Na4 O36 82.1(2) . . ?
O47 Na4 O12 106.6(5) . . ?
O4 Na4 O12 92.46(19) 1_565 . ?
O46 Na4 O12 91.27(19) . . ?
O36 Na4 O12 121.3(4) . . ?
O47 Na4 O10 161.1(5) . . ?
O4 Na4 O10 96.13(18) 1_565 . ?
O46 Na4 O10 90.0(2) . . ?
O36 Na4 O10 67.1(4) . . ?
O12 Na4 O10 54.55(19) . . ?
O47 Na4 O48 75.3(6) . . ?
O4 Na4 O48 83.9(3) 1_565 . ?
O46 Na4 O48 92.6(3) . . ?
O36 Na4 O48 57.5(4) . . ?
O12 Na4 O48 175.7(3) . . ?
O10 Na4 O48 123.5(3) . . ?
C53 C54 C55 118.4(5) . . ?
C53 C54 C56 120.1(5) . . ?
C55 C54 C56 121.5(5) . . ?
O18 Na2 O26 91.9(2) . 1_545 ?
O18 Na2 O42 78.7(2) . . ?
O26 Na2 O42 138.8(2) 1_545 . ?
O18 Na2 O24 163.8(2) . 1_645 ?
O26 Na2 O24 102.7(2) 1_545 1_645 ?
O42 Na2 O24 85.7(2) . 1_645 ?
O18 Na2 O39 81.3(2) . . ?
O26 Na2 O39 119.03(19) 1_545 . ?
O42 Na2 O39 99.2(2) . . ?
O24 Na2 O39 97.26(18) 1_645 . ?
O45 Na3 O43 90.8(2) . . ?
O45 Na3 O44 150.3(3) . . ?
O43 Na3 O44 112.0(3) . . ?
O45 Na3 O20 78.3(3) . . ?
O43 Na3 O20 87.7(2) . . ?
O44 Na3 O20 83.8(3) . . ?
O45 Na3 O10 98.4(3) . . ?
O43 Na3 O10 126.2(3) . . ?
O44 Na3 O10 83.5(2) . . ?
O20 Na3 O10 146.1(3) . . ?
O45 Na3 O11 118.2(3) . . ?
O43 Na3 O11 74.11(18) . . ?
O44 Na3 O11 87.2(2) . . ?
O20 Na3 O11 155.0(3) . . ?
O10 Na3 O11 54.80(19) . . ?

loop_
_geom_bond_atom_site_label_1
_geom_bond_atom_site_label_2
_geom_bond_distance
_geom_bond_site_symmetry_2
_geom_bond_publ_flag
S5 O18 1.432(6) . ?
S5 O19 1.442(5) . ?
S5 O17 1.476(5) . ?
S5 C52 1.764(6) . ?
S7 O24 1.445(5) . ?
S7 O25 1.466(5) . ?
S7 O23 1.478(4) . ?
S7 C38 1.771(6) . ?
S6 O22 1.363(7) . ?
S6 O21 1.411(6) . ?
S6 O20 1.523(7) . ?
S6 C29 1.796(7) . ?
C38 C37 1.385(9) . ?
C38 C39 1.411(8) . ?
O31 C41 1.384(7) . ?
Na1 O1 2.341(5) . ?
Na1 O17 2.391(6) . ?
Na1 O40 2.425(5) . ?
Na1 O41 2.431(5) . ?
Na1 O39 2.461(5) . ?
Na1 O33 2.583(5) . ?
O32 C48 1.379(7) . ?
C52 C51 1.398(8) . ?
C52 C53 1.403(8) . ?
O29 C55 1.352(7) . ?
O30 C32 1.370(8) . ?
O24 Na2 2.377(6) 1_465 ?
O17 O1 4.668(7) . ?
C51 C50 1.412(8) . ?
C41 C40 1.377(8) . ?
C41 C36 1.413(9) . ?
C48 C47 1.402(8) . ?
C48 C43 1.410(8) . ?
C43 C44 1.410(8) . ?
C43 C42 1.509(8) . ?
C40 C39 1.399(8) . ?
C40 C42 1.533(8) . ?
O39 Na2 2.403(5) . ?
O21 O8 4.181(7) . ?
C36 C37 1.372(9) . ?
C36 C35 1.540(8) . ?
C31 C32 1.394(8) . ?
C31 C30 1.410(9) . ?
C31 C56 1.516(9) . ?
C50 C55 1.397(8) . ?
C50 C49 1.531(8) . ?
C47 C46 1.386(9) . ?
C47 C49 1.516(8) . ?
O18 Na2 2.304(6) . ?
C46 C45 1.391(8) . ?
O20 Na3 2.426(9) . ?
C32 C33 1.402(9) . ?
C55 C54 1.415(8) . ?
C56 C54 1.523(8) . ?
C44 C45 1.388(8) . ?
C33 C34 1.394(9) . ?
C33 C35 1.501(8) . ?
C30 C29 1.354(10) . ?
C53 C54 1.369(9) . ?
C29 C34 1.399(10) . ?
S3 O9 1.454(4) . ?
S3 O7 1.455(5) . ?
S3 O8 1.456(5) . ?
S3 C17 1.762(6) . ?
S4 O12 1.430(5) . ?
S4 O11 1.446(5) . ?
S4 O10 1.454(6) . ?
S4 C24 1.780(6) . ?
S2 O4 1.446(4) . ?
S2 O5 1.454(5) . ?
S2 O6 1.478(5) . ?
S2 C10 1.768(6) . ?
O14 C13 1.373(7) . ?
O15 C20 1.376(7) . ?
O16 C27 1.375(7) . ?
O13 C4 1.367(7) . ?
C14 C12 1.519(8) . ?
C14 C15 1.546(8) . ?
C20 C15 1.374(8) . ?
C20 C19 1.419(8) . ?
C8 C13 1.395(8) . ?
C8 C9 1.412(8) . ?
C8 C7 1.513(8) . ?
C4 C3 1.405(8) . ?
C4 C5 1.413(8) . ?
C26 C25 1.390(8) . ?
C26 C27 1.396(9) . ?
C26 C28 1.512(8) . ?
C13 C12 1.418(8) . ?
C5 C6 1.397(9) . ?
C5 C28 1.532(8) . ?
O9 Na5 2.309(5) 1_545 ?
C27 C22 1.408(8) . ?
O2 S1 1.482(4) . ?
C3 C2 1.377(8) . ?
C3 C7 1.533(8) . ?
C12 C11 1.368(9) . ?
O3 S1 1.471(4) . ?
C19 C18 1.400(8) . ?
C19 C21 1.522(8) . ?
C21 C22 1.519(8) . ?
C22 C23 1.382(8) . ?
C18 C17 1.400(8) . ?
C23 C24 1.377(9) . ?
C17 C16 1.387(8) . ?
C1 C2 1.386(8) . ?
C1 C6 1.410(8) . ?
C1 S1 1.762(6) . ?
C11 C10 1.385(8) . ?
C9 C10 1.382(8) . ?
C15 C16 1.409(9) . ?
O1 S1 1.441(4) . ?
C25 C24 1.394(8) . ?
O43 Na5 2.362(6) . ?
O43 Na3 2.369(6) . ?
S8 O27 1.437(5) . ?
S8 O26 1.458(5) . ?
S8 O28 1.465(5) . ?
S8 C45 1.767(6) . ?
O49 Na5 2.306(5) . ?
O34 C57 1.301(7) . ?
O5 Na5 2.438(6) 1_645 ?
O26 Na2 2.307(5) 1_565 ?
O11 Na5 2.408(5) . ?
O11 Na3 2.675(7) . ?
C59 O35 1.419(8) . ?
C59 C58 1.526(8) . ?
O12 Na4 2.538(7) . ?
O33 C57 1.196(7) . ?
N2 C61 1.473(10) . ?
N1 C58 1.525(8) . ?
C57 C58 1.519(8) . ?
O4 Na4 2.354(5) 1_545 ?
O10 Na3 2.560(8) . ?
O10 Na4 2.642(7) . ?
O46 Na4 2.363(6) . ?
O44 Na3 2.389(10) . ?
O42 Na2 2.338(6) . ?
O38 C62 1.426(9) . ?
C62 C61 1.494(11) . ?
O45 Na3 2.269(8) . ?
C61 C60 1.493(10) . ?
O37 C60 1.154(12) . ?
C60 O36 1.261(14) . ?
O36 Na4 2.508(12) . ?
Na5 O9 2.309(5) 1_565 ?
Na5 O5 2.438(6) 1_465 ?
Na4 O47 2.267(7) . ?
Na4 O4 2.354(5) 1_565 ?
Na4 O48 2.65(2) . ?
Na2 O26 2.307(5) 1_545 ?
Na2 O24 2.377(6) 1_645 ?
